data_7207740
loop_
_publ_author_name
'Feng, Xun'
'Li, Shi-Hui'
'Wang, Li-Ya'
'Zhao, Jian-She'
'Shi, Zhi-Qiang'
'Lei, Peng-Peng'

_publ_section_title
;
 A series of lanthanide--organic polymers incorporating
 ethyl-4,5-imidazole-dicarboxylato and formate coligand: structures,
 luminescent and magnetic properties
;
_journal_issue 10
_journal_name_full CrystEngComm
_journal_page_first 3684
_journal_paper_doi 10.1039/c2ce06151a
_journal_volume 14
_journal_year 2012
_chemical_formula_sum 'C29 H37 N8 O24 Sm3'
_chemical_formula_weight 1332.72
_chemical_name_systematic
;
?
;
_space_group_IT_number 15
_symmetry_cell_setting monoclinic
_symmetry_space_group_name_Hall '-C 2yc'
_symmetry_space_group_name_H-M 'C 1 2/c 1'
_atom_sites_solution_hydrogens geom
_atom_sites_solution_primary direct
_atom_sites_solution_secondary difmap
_audit_creation_method SHELXL-97
_cell_angle_alpha 90.00
_cell_angle_beta 92.1260(10)
_cell_angle_gamma 90.00
_cell_formula_units_Z 4
_cell_length_a 33.765(3)
_cell_length_b 9.2778(9)
_cell_length_c 13.2345(13)
_cell_measurement_reflns_used 9968
_cell_measurement_temperature 296(2)
_cell_measurement_theta_max 28.20
_cell_measurement_theta_min 2.74
_cell_volume 4143.1(7)
_computing_structure_refinement 'SHELXL-97 (Sheldrick, 1997)'
_computing_structure_solution 'SHELXS-97 (Sheldrick, 1990)'
_diffrn_ambient_temperature 296(2)
_diffrn_measured_fraction_theta_full 0.999
_diffrn_measured_fraction_theta_max 0.999
_diffrn_radiation_monochromator graphite
_diffrn_radiation_source 'fine-focus sealed tube'
_diffrn_radiation_type MoK\a
_diffrn_radiation_wavelength 0.71073
_diffrn_reflns_av_R_equivalents 0.0232
_diffrn_reflns_av_sigmaI/netI 0.0206
_diffrn_reflns_limit_h_max 43
_diffrn_reflns_limit_h_min -42
_diffrn_reflns_limit_k_max 12
_diffrn_reflns_limit_k_min -12
_diffrn_reflns_limit_l_max 16
_diffrn_reflns_limit_l_min -17
_diffrn_reflns_number 17257
_diffrn_reflns_theta_full 27.50
_diffrn_reflns_theta_max 27.50
_diffrn_reflns_theta_min 2.28
_exptl_absorpt_coefficient_mu 4.296
_exptl_absorpt_correction_T_max 0.5119
_exptl_absorpt_correction_T_min 0.4804
_exptl_absorpt_correction_type multi-scan
_exptl_absorpt_process_details sadabs
_exptl_crystal_colour colorless
_exptl_crystal_density_diffrn 2.137
_exptl_crystal_density_method 'not measured'
_exptl_crystal_description block
_exptl_crystal_F_000 2580
_exptl_crystal_size_max 0.20
_exptl_crystal_size_mid 0.18
_exptl_crystal_size_min 0.18
_refine_diff_density_max 1.036
_refine_diff_density_min -1.104
_refine_diff_density_rms 0.095
_refine_ls_extinction_method none
_refine_ls_goodness_of_fit_ref 1.088
_refine_ls_hydrogen_treatment constr
_refine_ls_matrix_type full
_refine_ls_number_parameters 309
_refine_ls_number_reflns 4747
_refine_ls_number_restraints 18
_refine_ls_restrained_S_all 1.086
_refine_ls_R_factor_all 0.0228
_refine_ls_R_factor_gt 0.0220
_refine_ls_shift/su_max 0.001
_refine_ls_shift/su_mean 0.000
_refine_ls_structure_factor_coef Fsqd
_refine_ls_weighting_details 'calc w=1/[\s^2^(Fo^2^)+(0.0354P)^2^+14.5105P] where P=(Fo^2^+2Fc^2^)/3'
_refine_ls_weighting_scheme calc
_refine_ls_wR_factor_gt 0.0631
_refine_ls_wR_factor_ref 0.0636
_reflns_number_gt 4642
_reflns_number_total 4747
_reflns_threshold_expression >2sigma(I)
_cod_data_source_file c2ce06151a.txt
_cod_data_source_block a
_cod_original_sg_symbol_H-M 'C 2/c'
_cod_database_code 7207740

loop_
_symmetry_equiv_pos_as_xyz
'x, y, z'
'-x, y, -z+1/2'
'x+1/2, y+1/2, z'
'-x+1/2, y+1/2, -z+1/2'
'-x, -y, -z'
'x, -y, z-1/2'
'-x+1/2, -y+1/2, -z'
'x+1/2, -y+1/2, z-1/2'

loop_
_atom_site_label
_atom_site_type_symbol
_atom_site_fract_x
_atom_site_fract_y
_atom_site_fract_z
_atom_site_U_iso_or_equiv
_atom_site_adp_type
_atom_site_occupancy
_atom_site_symmetry_multiplicity
_atom_site_calc_flag
_atom_site_refinement_flags
_atom_site_disorder_assembly
_atom_site_disorder_group
Sm1 Sm 0.612464(4) 0.074675(15) 0.120809(10) 0.01532(6) Uani 1 1 d . . .
Sm2 Sm 0.5000 0.62690(2) 0.2500 0.01924(6) Uani 1 2 d S . .
O1 O 0.57270(8) 0.2399(3) 0.21451(19) 0.0326(5) Uani 1 1 d . . .
O2 O 0.54952(9) 0.4536(3) 0.2555(2) 0.0400(7) Uani 1 1 d . . .
O3 O 0.55340(7) 0.7355(3) 0.1595(2) 0.0351(6) Uani 1 1 d . . .
O4 O 0.60548(8) 0.8240(3) 0.08127(19) 0.0318(5) Uani 1 1 d . . .
O5 O 0.7313(2) 0.1037(10) 0.5638(4) 0.065(2) Uani 0.744(13) 1 d P A 1
O5B O 0.7163(6) 0.179(3) 0.5813(14) 0.065(2) Uani 0.256(13) 1 d P A 2
O6 O 0.67611(7) -0.0192(3) 0.57677(19) 0.0370(6) Uani 1 1 d . . .
O7 O 0.60982(8) -0.0721(3) 0.44320(17) 0.0285(5) Uani 1 1 d . . .
O8 O 0.60167(7) -0.0388(3) 0.27877(16) 0.0271(5) Uani 1 1 d . . .
O9 O 0.54210(8) 0.0391(4) 0.0709(3) 0.0594(10) Uani 1 1 d . . .
H9A H 0.5249 0.0319 0.1131 0.089 Uiso 0.50 1 d PR B 1
H9B H 0.5355 -0.0235 0.0292 0.089 Uiso 0.50 1 d PR B 1
H9C H 0.5375 -0.0366 0.1011 0.089 Uiso 0.50 1 d PR B 2
H9D H 0.5240 0.0972 0.0776 0.089 Uiso 0.50 1 d PR B 2
O10 O 0.46695(9) 0.8169(4) 0.1526(2) 0.0488(8) Uani 1 1 d . . .
H10A H 0.4495 0.8599 0.1824 0.073 Uiso 1 1 d R . .
H10B H 0.4612 0.8125 0.0914 0.073 Uiso 1 1 d R . .
O11 O 0.52660(12) 0.1803(5) 0.3955(3) 0.0811(13) Uani 1 1 d . . .
H11A H 0.5437 0.2151 0.3599 0.122 Uiso 1 1 d R . .
H11B H 0.5082 0.1512 0.3583 0.122 Uiso 0.50 1 d PR C 1
H11C H 0.5140 0.2459 0.4215 0.122 Uiso 0.50 1 d PR D 2
O12 O 0.5030(3) 0.5042(8) 0.4166(6) 0.0367(17) Uani 0.50 1 d PU . .
O12' O 0.4938(3) 0.4297(9) 0.5724(7) 0.0437(19) Uani 0.50 1 d PU . .
C15 C 0.4977(4) 0.5270(10) 0.5094(9) 0.037(2) Uani 0.50 1 d PU . .
H15A H 0.4989 0.6256 0.5328 0.044 Uiso 0.50 1 d PR . .
N1 N 0.61787(8) 0.3425(3) 0.0679(2) 0.0235(5) Uani 1 1 d . . .
N2 N 0.62735(9) 0.5628(3) 0.0138(2) 0.0297(6) Uani 1 1 d . . .
H2A H 0.6368 0.6334 -0.0199 0.036 Uiso 1 1 calc R . .
N3 N 0.65944(8) 0.1592(3) 0.2692(2) 0.0259(6) Uani 1 1 d . . .
N4 N 0.70748(9) 0.2171(4) 0.3781(2) 0.0393(8) Uani 1 1 d . . .
H4A H 0.7285 0.2581 0.4032 0.047 Uiso 1 1 calc R . .
C1 C 0.59397(10) 0.4363(3) 0.1208(2) 0.0225(6) Uani 1 1 d . . .
C2 C 0.59929(10) 0.5746(3) 0.0868(3) 0.0251(6) Uani 1 1 d . . .
C3 C 0.63761(10) 0.4222(4) 0.0039(3) 0.0274(7) Uani 1 1 d . . .
C4 C 0.56994(10) 0.3737(4) 0.2019(2) 0.0244(6) Uani 1 1 d . . .
C5 C 0.58445(10) 0.7211(3) 0.1124(2) 0.0241(6) Uani 1 1 d . . .
C6 C 0.66610(11) 0.3711(4) -0.0720(3) 0.0360(8) Uani 1 1 d . . .
H6A H 0.6734 0.2719 -0.0574 0.043 Uiso 1 1 calc R . .
H6B H 0.6900 0.4292 -0.0670 0.043 Uiso 1 1 calc R . .
C7 C 0.64805(15) 0.3810(6) -0.1790(3) 0.0493(10) Uani 1 1 d . . .
H7A H 0.6232 0.3305 -0.1825 0.074 Uiso 1 1 calc R . .
H7B H 0.6658 0.3384 -0.2255 0.074 Uiso 1 1 calc R . .
H7C H 0.6438 0.4804 -0.1964 0.074 Uiso 1 1 calc R . .
C8 C 0.68432(10) 0.1194(4) 0.4278(2) 0.0298(7) Uani 1 1 d . A .
C9 C 0.65404(9) 0.0864(3) 0.3591(2) 0.0225(6) Uani 1 1 d . . .
C10 C 0.69201(10) 0.2378(4) 0.2842(3) 0.0336(8) Uani 1 1 d . . .
C11 C 0.69715(12) 0.0689(5) 0.5324(3) 0.0430(10) Uani 1 1 d . . .
C12 C 0.61981(9) -0.0140(3) 0.3626(2) 0.0198(5) Uani 1 1 d . . .
C13 C 0.71047(13) 0.3366(6) 0.2090(3) 0.0488(11) Uani 1 1 d . . .
H13A H 0.6921 0.3499 0.1518 0.059 Uiso 1 1 calc R . .
H13B H 0.7150 0.4301 0.2402 0.059 Uiso 1 1 calc R . .
C14 C 0.7485(2) 0.2814(9) 0.1722(6) 0.093(2) Uani 1 1 d . . .
H14A H 0.7683 0.2842 0.2261 0.111 Uiso 1 1 calc R . .
H14B H 0.7568 0.3403 0.1172 0.111 Uiso 1 1 calc R . .
H14C H 0.7450 0.1838 0.1493 0.111 Uiso 1 1 calc R . .

loop_
_atom_site_aniso_label
_atom_site_aniso_U_11
_atom_site_aniso_U_22
_atom_site_aniso_U_33
_atom_site_aniso_U_23
_atom_site_aniso_U_13
_atom_site_aniso_U_12
Sm1 0.01852(9) 0.01458(8) 0.01286(8) 0.00073(5) 0.00072(5) 0.00136(5)
Sm2 0.01913(11) 0.01932(11) 0.01952(11) 0.000 0.00397(8) 0.000
O1 0.0404(14) 0.0207(12) 0.0378(13) 0.0033(10) 0.0178(11) 0.0051(10)
O2 0.0518(16) 0.0327(14) 0.0369(14) 0.0095(11) 0.0225(12) 0.0193(12)
O3 0.0314(13) 0.0222(12) 0.0529(16) -0.0044(11) 0.0178(11) -0.0022(10)
O4 0.0390(13) 0.0182(11) 0.0391(13) -0.0023(10) 0.0149(11) -0.0042(10)
O5 0.045(3) 0.093(5) 0.053(3) 0.033(3) -0.029(3) -0.041(3)
O5B 0.045(3) 0.093(5) 0.053(3) 0.033(3) -0.029(3) -0.041(3)
O6 0.0244(12) 0.0560(17) 0.0305(12) 0.0144(12) -0.0021(9) -0.0066(12)
O7 0.0357(13) 0.0335(13) 0.0165(10) 0.0013(9) 0.0011(9) -0.0110(10)
O8 0.0350(12) 0.0283(12) 0.0176(10) 0.0025(9) -0.0039(9) -0.0103(10)
O9 0.0221(13) 0.0451(17) 0.111(3) -0.0304(19) 0.0003(15) -0.0001(12)
O10 0.0445(16) 0.064(2) 0.0378(14) 0.0153(14) 0.0065(12) 0.0258(15)
O11 0.056(2) 0.097(3) 0.092(3) 0.035(3) 0.012(2) -0.020(2)
O12 0.047(3) 0.042(4) 0.020(3) 0.006(4) 0.006(2) 0.013(4)
O12' 0.058(4) 0.046(5) 0.028(3) 0.009(4) 0.012(3) 0.015(4)
C15 0.056(5) 0.033(7) 0.021(5) -0.005(5) -0.001(4) 0.017(5)
N1 0.0303(14) 0.0164(12) 0.0242(12) -0.0015(10) 0.0068(10) 0.0032(10)
N2 0.0378(16) 0.0201(14) 0.0323(15) 0.0020(11) 0.0140(13) -0.0009(11)
N3 0.0256(13) 0.0288(14) 0.0233(13) 0.0034(11) -0.0002(10) -0.0075(11)
N4 0.0302(15) 0.056(2) 0.0317(15) 0.0076(14) -0.0065(12) -0.0217(14)
C1 0.0292(16) 0.0173(14) 0.0214(14) -0.0009(11) 0.0040(12) 0.0050(11)
C2 0.0284(16) 0.0206(15) 0.0267(16) 0.0000(12) 0.0051(13) -0.0005(12)
C3 0.0299(17) 0.0248(16) 0.0279(16) 0.0007(12) 0.0069(13) 0.0013(12)
C4 0.0264(15) 0.0248(16) 0.0223(14) 0.0013(12) 0.0041(12) 0.0042(12)
C5 0.0289(15) 0.0179(14) 0.0256(15) -0.0014(12) 0.0040(12) -0.0016(12)
C6 0.0358(19) 0.0351(19) 0.0382(19) 0.0018(16) 0.0169(15) 0.0042(15)
C7 0.054(3) 0.060(3) 0.035(2) -0.001(2) 0.0110(18) 0.002(2)
C8 0.0265(16) 0.0400(19) 0.0229(15) 0.0024(14) -0.0006(12) -0.0113(14)
C9 0.0215(14) 0.0257(16) 0.0205(14) -0.0009(11) 0.0013(11) -0.0018(11)
C10 0.0277(17) 0.044(2) 0.0293(16) 0.0059(15) -0.0008(13) -0.0102(15)
C11 0.037(2) 0.063(3) 0.0289(19) 0.0109(17) -0.0091(15) -0.0228(18)
C12 0.0234(14) 0.0171(14) 0.0188(13) 0.0006(11) -0.0004(10) -0.0020(11)
C13 0.040(2) 0.062(3) 0.044(2) 0.022(2) -0.0010(17) -0.018(2)
C14 0.080(4) 0.104(6) 0.097(5) 0.022(4) 0.043(4) 0.002(4)

loop_
_atom_type_symbol
_atom_type_description
_atom_type_scat_dispersion_real
_atom_type_scat_dispersion_imag
_atom_type_scat_source
C C 0.0033 0.0016 'International Tables Vol C Tables 4.2.6.8 and 6.1.1.4'
H H 0.0000 0.0000 'International Tables Vol C Tables 4.2.6.8 and 6.1.1.4'
N N 0.0061 0.0033 'International Tables Vol C Tables 4.2.6.8 and 6.1.1.4'
O O 0.0106 0.0060 'International Tables Vol C Tables 4.2.6.8 and 6.1.1.4'
Sm Sm -0.1638 3.4418 'International Tables Vol C Tables 4.2.6.8 and 6.1.1.4'

loop_
_geom_angle_atom_site_label_1
_geom_angle_atom_site_label_2
_geom_angle_atom_site_label_3
_geom_angle
_geom_angle_site_symmetry_1
_geom_angle_site_symmetry_3
O6 Sm1 O7 75.29(9) 6 6
O6 Sm1 O8 107.33(9) 6 .
O7 Sm1 O8 150.79(8) 6 .
O6 Sm1 O4 79.23(10) 6 1_545
O7 Sm1 O4 76.80(9) 6 1_545
O8 Sm1 O4 75.24(8) . 1_545
O6 Sm1 O1 144.48(9) 6 .
O7 Sm1 O1 121.32(8) 6 .
O8 Sm1 O1 73.93(8) . .
O4 Sm1 O1 132.68(8) 1_545 .
O6 Sm1 O9 143.19(10) 6 .
O7 Sm1 O9 74.32(12) 6 .
O8 Sm1 O9 89.93(12) . .
O4 Sm1 O9 74.03(10) 1_545 .
O1 Sm1 O9 70.94(10) . .
O6 Sm1 N1 94.01(10) 6 .
O7 Sm1 N1 74.90(8) 6 .
O8 Sm1 N1 132.56(8) . .
O4 Sm1 N1 151.70(9) 1_545 .
O1 Sm1 N1 64.87(8) . .
O9 Sm1 N1 97.64(11) . .
O6 Sm1 N3 73.14(9) 6 .
O7 Sm1 N3 139.34(9) 6 .
O8 Sm1 N3 65.10(8) . .
O4 Sm1 N3 120.71(9) 1_545 .
O1 Sm1 N3 75.85(9) . .
O9 Sm1 N3 142.96(11) . .
N1 Sm1 N3 82.40(9) . .
O2 Sm2 O2 92.20(16) . 2_655
O2 Sm2 O12' 77.4(2) . 5_666
O2 Sm2 O12' 85.2(2) 2_655 5_666
O2 Sm2 O12' 85.2(2) . 6_565
O2 Sm2 O12' 77.4(2) 2_655 6_565
O12' Sm2 O12' 154.8(4) 5_666 6_565
O2 Sm2 O3 75.81(9) . .
O2 Sm2 O3 145.33(9) 2_655 .
O12' Sm2 O3 122.3(3) 5_666 .
O12' Sm2 O3 69.4(2) 6_565 .
O2 Sm2 O3 145.33(9) . 2_655
O2 Sm2 O3 75.81(9) 2_655 2_655
O12' Sm2 O3 69.4(2) 5_666 2_655
O12' Sm2 O3 122.3(3) 6_565 2_655
O3 Sm2 O3 130.80(12) . 2_655
O2 Sm2 O10 99.79(12) . 2_655
O2 Sm2 O10 146.72(9) 2_655 2_655
O12' Sm2 O10 67.6(2) 5_666 2_655
O12' Sm2 O10 134.2(2) 6_565 2_655
O3 Sm2 O10 67.95(9) . 2_655
O3 Sm2 O10 76.79(10) 2_655 2_655
O2 Sm2 O10 146.72(9) . .
O2 Sm2 O10 99.78(12) 2_655 .
O12' Sm2 O10 134.2(2) 5_666 .
O12' Sm2 O10 67.6(2) 6_565 .
O3 Sm2 O10 76.79(10) . .
O3 Sm2 O10 67.95(9) 2_655 .
O10 Sm2 O10 87.01(17) 2_655 .
O2 Sm2 O12 73.5(2) . 2_655
O2 Sm2 O12 69.4(2) 2_655 2_655
O12' Sm2 O12 140.0(3) 5_666 2_655
O12' Sm2 O12 14.92(19) 6_565 2_655
O3 Sm2 O12 76.0(2) . 2_655
O3 Sm2 O12 128.6(2) 2_655 2_655
O10 Sm2 O12 143.8(2) 2_655 2_655
O10 Sm2 O12 81.9(2) . 2_655
O2 Sm2 O12 69.4(2) . .
O2 Sm2 O12 73.5(2) 2_655 .
O12' Sm2 O12 14.92(19) 5_666 .
O12' Sm2 O12 140.0(3) 6_565 .
O3 Sm2 O12 128.6(2) . .
O3 Sm2 O12 76.0(2) 2_655 .
O10 Sm2 O12 81.9(2) 2_655 .
O10 Sm2 O12 143.8(2) . .
O12 Sm2 O12 125.3(3) 2_655 .
C4 O1 Sm1 126.9(2) . .
C4 O2 Sm2 143.6(2) . .
C5 O3 Sm2 149.1(2) . .
C5 O4 Sm1 135.4(2) . 1_565
C11 O6 Sm1 145.0(3) . 6_556
C12 O7 Sm1 148.7(2) . 6_556
C12 O8 Sm1 127.1(2) . .
Sm1 O9 H9A 121.7 . .
Sm1 O9 H9B 120.6 . .
H9A O9 H9B 102.5 . .
Sm1 O9 H9C 100.4 . .
H9A O9 H9C 56.8 . .
H9B O9 H9C 71.0 . .
Sm1 O9 H9D 126.6 . .
H9A O9 H9D 55.5 . .
H9B O9 H9D 110.4 . .
H9C O9 H9D 110.6 . .
Sm2 O10 H10A 114.8 . .
Sm2 O10 H10B 124.8 . .
H10A O10 H10B 110.3 . .
H11A O11 H11B 108.4 . .
H11A O11 H11C 109.4 . .
H11B O11 H11C 95.9 . .
O12' O12 C15 93.5(16) 5_666 5_666
O12' O12 C15 69.3(14) 5_666 .
C15 O12 C15 26.9(9) 5_666 .
O12' O12 Sm2 76.4(14) 5_666 .
C15 O12 Sm2 168.5(7) 5_666 .
C15 O12 Sm2 141.6(7) . .
O12 O12' C15 80.8(15) 5_666 5_666
O12 O12' C15 55.5(13) 5_666 .
C15 O12' C15 27.6(6) 5_666 .
O12 O12' Sm2 88.7(15) 5_666 5_666
C15 O12' Sm2 159.6(10) 5_666 5_666
C15 O12' Sm2 143.9(8) . 5_666
C15 C15 O12 100(3) 5_666 5_666
C15 C15 O12' 80(3) 5_666 5_666
O12 C15 O12' 166.8(16) 5_666 5_666
C15 C15 O12' 72(2) 5_666 .
O12 C15 O12' 31.0(6) 5_666 .
O12' C15 O12' 152.4(6) 5_666 .
C15 C15 O12 53(2) 5_666 .
O12 C15 O12 153.1(8) 5_666 .
O12' C15 O12 29.9(5) 5_666 .
O12' C15 O12 123.6(7) . .
C15 C15 H15A 159.9 5_666 .
O12 C15 H15A 87.8 5_666 .
O12' C15 H15A 87.9 5_666 .
O12' C15 H15A 118.5 . .
O12 C15 H15A 117.6 . .
C3 N1 C1 106.7(3) . .
C3 N1 Sm1 138.7(2) . .
C1 N1 Sm1 114.55(19) . .
C3 N2 C2 109.1(3) . .
C3 N2 H2A 125.4 . .
C2 N2 H2A 125.4 . .
C10 N3 C9 105.9(3) . .
C10 N3 Sm1 139.2(2) . .
C9 N3 Sm1 113.92(19) . .
C10 N4 C8 109.1(3) . .
C10 N4 H4A 125.5 . .
C8 N4 H4A 125.5 . .
C2 C1 N1 109.5(3) . .
C2 C1 C4 133.0(3) . .
N1 C1 C4 117.4(3) . .
C1 C2 N2 104.9(3) . .
C1 C2 C5 136.7(3) . .
N2 C2 C5 118.4(3) . .
N1 C3 N2 109.8(3) . .
N1 C3 C6 127.2(3) . .
N2 C3 C6 122.9(3) . .
O2 C4 O1 123.4(3) . .
O2 C4 C1 120.3(3) . .
O1 C4 C1 116.2(3) . .
O3 C5 O4 125.0(3) . .
O3 C5 C2 120.4(3) . .
O4 C5 C2 114.6(3) . .
C3 C6 C7 111.1(3) . .
C3 C6 H6A 109.4 . .
C7 C6 H6A 109.4 . .
C3 C6 H6B 109.4 . .
C7 C6 H6B 109.4 . .
H6A C6 H6B 108.0 . .
C6 C7 H7A 109.5 . .
C6 C7 H7B 109.5 . .
H7A C7 H7B 109.5 . .
C6 C7 H7C 109.5 . .
H7A C7 H7C 109.5 . .
H7B C7 H7C 109.5 . .
C9 C8 N4 104.6(3) . .
C9 C8 C11 135.8(3) . .
N4 C8 C11 119.5(3) . .
C8 C9 N3 109.9(3) . .
C8 C9 C12 132.7(3) . .
N3 C9 C12 117.4(3) . .
N3 C10 N4 110.5(3) . .
N3 C10 C13 126.6(3) . .
N4 C10 C13 122.9(3) . .
O6 C11 O5 123.2(4) . .
O6 C11 O5B 122.6(8) . .
O5 C11 O5B 40.0(9) . .
O6 C11 C8 119.1(3) . .
O5 C11 C8 117.0(4) . .
O5B C11 C8 108.6(8) . .
O7 C12 O8 122.0(3) . .
O7 C12 C9 122.1(3) . .
O8 C12 C9 115.9(3) . .
C14 C13 C10 113.1(5) . .
C14 C13 H13A 109.0 . .
C10 C13 H13A 109.0 . .
C14 C13 H13B 109.0 . .
C10 C13 H13B 109.0 . .
H13A C13 H13B 107.8 . .
C13 C14 H14A 109.5 . .
C13 C14 H14B 109.5 . .
H14A C14 H14B 109.5 . .
C13 C14 H14C 109.5 . .
H14A C14 H14C 109.5 . .
H14B C14 H14C 109.5 . .

loop_
_geom_bond_atom_site_label_1
_geom_bond_atom_site_label_2
_geom_bond_distance
_geom_bond_site_symmetry_2
Sm1 O6 2.305(2) 6
Sm1 O7 2.349(2) 6
Sm1 O8 2.381(2) .
Sm1 O4 2.393(2) 1_545
Sm1 O1 2.411(2) .
Sm1 O9 2.465(3) .
Sm1 N1 2.590(3) .
Sm1 N3 2.600(3) .
Sm2 O2 2.319(3) .
Sm2 O2 2.319(3) 2_655
Sm2 O12' 2.410(9) 5_666
Sm2 O12' 2.410(9) 6_565
Sm2 O3 2.421(2) .
Sm2 O3 2.421(2) 2_655
Sm2 O10 2.431(3) 2_655
Sm2 O10 2.431(3) .
Sm2 O12 2.480(8) 2_655
Sm2 O12 2.480(8) .
O1 C4 1.255(4) .
O2 C4 1.251(4) .
O3 C5 1.247(4) .
O4 C5 1.268(4) .
O4 Sm1 2.393(2) 1_565
O5 C11 1.254(6) .
O5B C11 1.36(2) .
O6 C11 1.245(5) .
O6 Sm1 2.305(2) 6_556
O7 C12 1.252(4) .
O7 Sm1 2.349(2) 6_556
O8 C12 1.269(4) .
O9 H9A 0.8231 .
O9 H9B 0.8258 .
O9 H9C 0.8253 .
O9 H9D 0.8232 .
O10 H10A 0.8230 .
O10 H10B 0.8266 .
O11 H11A 0.8235 .
O11 H11B 0.8245 .
O11 H11C 0.8242 .
O12 O12' 0.638(8) 5_666
O12 C15 1.023(14) 5_666
O12 C15 1.266(14) .
O12' O12 0.638(8) 5_666
O12' C15 1.199(14) 5_666
O12' C15 1.239(17) .
O12' Sm2 2.410(9) 5_666
C15 C15 0.583(12) 5_666
C15 O12 1.023(14) 5_666
C15 O12' 1.199(14) 5_666
C15 H15A 0.9664 .
N1 C3 1.323(4) .
N1 C1 1.393(4) .
N2 C3 1.358(4) .
N2 C2 1.382(4) .
N2 H2A 0.8600 .
N3 C10 1.328(4) .
N3 C9 1.386(4) .
N4 C10 1.344(5) .
N4 C8 1.380(4) .
N4 H4A 0.8600 .
C1 C2 1.373(4) .
C1 C4 1.488(4) .
C2 C5 1.493(4) .
C3 C6 1.493(5) .
C6 C7 1.524(6) .
C6 H6A 0.9700 .
C6 H6B 0.9700 .
C7 H7A 0.9600 .
C7 H7B 0.9600 .
C7 H7C 0.9600 .
C8 C9 1.377(4) .
C8 C11 1.510(5) .
C9 C12 1.486(4) .
C10 C13 1.505(5) .
C13 C14 1.482(8) .
C13 H13A 0.9700 .
C13 H13B 0.9700 .
C14 H14A 0.9600 .
C14 H14B 0.9600 .
C14 H14C 0.9600 .

loop_
_geom_hbond_atom_site_label_D
_geom_hbond_atom_site_label_H
_geom_hbond_atom_site_label_A
_geom_hbond_distance_DH
_geom_hbond_distance_HA
_geom_hbond_distance_DA
_geom_hbond_angle_DHA
_geom_hbond_site_symmetry_A
N4 H4A O5 0.86 1.91 2.740(6) 162.9 7_656
N4 H4A O5B 0.86 1.96 2.781(15) 160.1 7_656
O11 H11C O12 0.82 2.43 3.124(9) 143.1 .
O11 H11B O9 0.82 2.23 2.715(5) 118.1 2_655
O11 H11A O2 0.82 2.62 3.250(5) 134.4 .
O11 H11A O1 0.82 2.20 2.957(5) 152.1 .
O10 H10B O9 0.83 2.55 3.249(5) 143.1 5_665
O10 H10A O8 0.82 2.05 2.853(4) 165.1 2_665
O9 H9D O11 0.82 1.92 2.715(5) 162.5 2_655
O9 H9C O3 0.83 2.31 3.070(5) 153.7 1_545
O9 H9D O11 0.82 1.92 2.715(5) 162.5 2_655
O9 H9B O11 0.83 2.30 3.116(5) 169.1 6

loop_
_geom_torsion_atom_site_label_1
_geom_torsion_atom_site_label_2
_geom_torsion_atom_site_label_3
_geom_torsion_atom_site_label_4
_geom_torsion
_geom_torsion_site_symmetry_1
_geom_torsion_site_symmetry_4
O6 Sm1 O1 C4 59.4(4) 6 .
O7 Sm1 O1 C4 -50.5(3) 6 .
O8 Sm1 O1 C4 156.9(3) . .
O4 Sm1 O1 C4 -151.9(3) 1_545 .
O9 Sm1 O1 C4 -107.5(3) . .
N1 Sm1 O1 C4 1.0(3) . .
N3 Sm1 O1 C4 89.2(3) . .
O2 Sm2 O2 C4 85.4(4) 2_655 .
O12' Sm2 O2 C4 169.9(5) 5_666 .
O12' Sm2 O2 C4 8.2(5) 6_565 .
O3 Sm2 O2 C4 -61.7(4) . .
O3 Sm2 O2 C4 153.3(4) 2_655 .
O10 Sm2 O2 C4 -125.8(4) 2_655 .
O10 Sm2 O2 C4 -26.2(6) . .
O12 Sm2 O2 C4 17.6(5) 2_655 .
O12 Sm2 O2 C4 156.8(5) . .
O2 Sm2 O3 C5 20.2(5) . .
O2 Sm2 O3 C5 -52.6(6) 2_655 .
O12' Sm2 O3 C5 85.0(5) 5_666 .
O12' Sm2 O3 C5 -70.0(5) 6_565 .
O3 Sm2 O3 C5 174.7(5) 2_655 .
O10 Sm2 O3 C5 127.1(5) 2_655 .
O10 Sm2 O3 C5 -140.7(5) . .
O12 Sm2 O3 C5 -56.0(5) 2_655 .
O12 Sm2 O3 C5 68.4(5) . .
O6 Sm1 O8 C12 63.3(3) 6 .
O7 Sm1 O8 C12 154.0(2) 6 .
O4 Sm1 O8 C12 136.7(3) 1_545 .
O1 Sm1 O8 C12 -79.6(3) . .
O9 Sm1 O8 C12 -149.8(3) . .
N1 Sm1 O8 C12 -49.4(3) . .
N3 Sm1 O8 C12 1.9(3) . .
O2 Sm2 O12 O12' 120.4(16) . 5_666
O2 Sm2 O12 O12' -140.7(16) 2_655 5_666
O12' Sm2 O12 O12' 174.4(10) 6_565 5_666
O3 Sm2 O12 O12' 69.8(16) . 5_666
O3 Sm2 O12 O12' -61.7(15) 2_655 5_666
O10 Sm2 O12 O12' 16.7(15) 2_655 5_666
O10 Sm2 O12 O12' -56.8(17) . 5_666
O12 Sm2 O12 O12' 170.6(17) 2_655 5_666
O2 Sm2 O12 C15 149(5) . 5_666
O2 Sm2 O12 C15 -112(5) 2_655 5_666
O12' Sm2 O12 C15 29(5) 5_666 5_666
O12' Sm2 O12 C15 -157(5) 6_565 5_666
O3 Sm2 O12 C15 99(5) . 5_666
O3 Sm2 O12 C15 -33(5) 2_655 5_666
O10 Sm2 O12 C15 45(5) 2_655 5_666
O10 Sm2 O12 C15 -28(5) . 5_666
O12 Sm2 O12 C15 -161(5) 2_655 5_666
O2 Sm2 O12 C15 147.3(15) . .
O2 Sm2 O12 C15 -113.8(14) 2_655 .
O12' Sm2 O12 C15 27.0(14) 5_666 .
O12' Sm2 O12 C15 -158.7(12) 6_565 .
O3 Sm2 O12 C15 96.8(14) . .
O3 Sm2 O12 C15 -34.7(14) 2_655 .
O10 Sm2 O12 C15 43.6(14) 2_655 .
O10 Sm2 O12 C15 -29.8(16) . .
O12 Sm2 O12 C15 -162.4(15) 2_655 .
O12 O12' C15 C15 154(3) 5_666 5_666
Sm2 O12' C15 C15 144(2) 5_666 5_666
C15 O12' C15 O12 -154(3) 5_666 5_666
Sm2 O12' C15 O12 -9.4(14) 5_666 5_666
O12 O12' C15 O12' 154(3) 5_666 5_666
C15 O12' C15 O12' 0.000(11) 5_666 5_666
Sm2 O12' C15 O12' 144(2) 5_666 5_666
O12 O12' C15 O12 166.5(17) 5_666 .
C15 O12' C15 O12 12.8(17) 5_666 .
Sm2 O12' C15 O12 157.1(7) 5_666 .
O12' O12 C15 C15 -153(4) 5_666 5_666
O12' O12 C15 O12 -153(4) 5_666 5_666
C15 O12 C15 O12 0.000(13) 5_666 5_666
C15 O12 C15 O12' 153(4) 5_666 5_666
Sm2 O12 C15 O12' -28.1(14) . 5_666
O12' O12 C15 O12' -168.1(15) 5_666 .
C15 O12 C15 O12' -15(2) 5_666 .
Sm2 O12 C15 O12' 163.8(7) . .
O6 Sm1 N1 C3 27.0(4) 6 .
O7 Sm1 N1 C3 -46.6(3) 6 .
O8 Sm1 N1 C3 145.0(3) . .
O4 Sm1 N1 C3 -47.6(4) 1_545 .
O1 Sm1 N1 C3 177.3(4) . .
O9 Sm1 N1 C3 -118.0(4) . .
N3 Sm1 N1 C3 99.4(4) . .
O6 Sm1 N1 C1 -151.9(2) 6 .
O7 Sm1 N1 C1 134.5(2) 6 .
O8 Sm1 N1 C1 -33.9(3) . .
O4 Sm1 N1 C1 133.5(2) 1_545 .
O1 Sm1 N1 C1 -1.6(2) . .
O9 Sm1 N1 C1 63.1(2) . .
N3 Sm1 N1 C1 -79.5(2) . .
O6 Sm1 N3 C10 50.9(4) 6 .
O7 Sm1 N3 C10 10.4(5) 6 .
O8 Sm1 N3 C10 169.9(4) . .
O4 Sm1 N3 C10 116.9(4) 1_545 .
O1 Sm1 N3 C10 -111.5(4) . .
O9 Sm1 N3 C10 -138.3(4) . .
N1 Sm1 N3 C10 -45.6(4) . .
O6 Sm1 N3 C9 -115.7(2) 6 .
O7 Sm1 N3 C9 -156.22(19) 6 .
O8 Sm1 N3 C9 3.2(2) . .
O4 Sm1 N3 C9 -49.7(2) 1_545 .
O1 Sm1 N3 C9 81.8(2) . .
O9 Sm1 N3 C9 55.1(3) . .
N1 Sm1 N3 C9 147.7(2) . .
C3 N1 C1 C2 0.6(4) . .
Sm1 N1 C1 C2 179.9(2) . .
C3 N1 C1 C4 -177.0(3) . .
Sm1 N1 C1 C4 2.2(4) . .
N1 C1 C2 N2 -1.1(4) . .
C4 C1 C2 N2 176.1(4) . .
N1 C1 C2 C5 -177.5(4) . .
C4 C1 C2 C5 -0.3(7) . .
C3 N2 C2 C1 1.1(4) . .
C3 N2 C2 C5 178.3(3) . .
C1 N1 C3 N2 0.1(4) . .
Sm1 N1 C3 N2 -178.9(2) . .
C1 N1 C3 C6 -177.9(4) . .
Sm1 N1 C3 C6 3.2(6) . .
C2 N2 C3 N1 -0.8(4) . .
C2 N2 C3 C6 177.3(3) . .
Sm2 O2 C4 O1 -126.8(4) . .
Sm2 O2 C4 C1 55.8(6) . .
Sm1 O1 C4 O2 -177.9(3) . .
Sm1 O1 C4 C1 -0.3(4) . .
C2 C1 C4 O2 -0.8(6) . .
N1 C1 C4 O2 176.2(3) . .
C2 C1 C4 O1 -178.4(4) . .
N1 C1 C4 O1 -1.4(5) . .
Sm2 O3 C5 O4 -174.7(3) . .
Sm2 O3 C5 C2 6.4(7) . .
Sm1 O4 C5 O3 18.8(6) 1_565 .
Sm1 O4 C5 C2 -162.2(2) 1_565 .
C1 C2 C5 O3 -20.2(6) . .
N2 C2 C5 O3 163.7(3) . .
C1 C2 C5 O4 160.8(4) . .
N2 C2 C5 O4 -15.3(5) . .
N1 C3 C6 C7 107.0(4) . .
N2 C3 C6 C7 -70.7(5) . .
C10 N4 C8 C9 -1.3(5) . .
C10 N4 C8 C11 175.4(4) . .
N4 C8 C9 N3 1.7(4) . .
C11 C8 C9 N3 -174.2(5) . .
N4 C8 C9 C12 178.0(4) . .
C11 C8 C9 C12 2.2(8) . .
C10 N3 C9 C8 -1.5(4) . .
Sm1 N3 C9 C8 169.5(2) . .
C10 N3 C9 C12 -178.4(3) . .
Sm1 N3 C9 C12 -7.5(4) . .
C9 N3 C10 N4 0.6(4) . .
Sm1 N3 C10 N4 -166.7(3) . .
C9 N3 C10 C13 180.0(4) . .
Sm1 N3 C10 C13 12.7(7) . .
C8 N4 C10 N3 0.4(5) . .
C8 N4 C10 C13 -179.0(4) . .
Sm1 O6 C11 O5 142.4(7) 6_556 .
Sm1 O6 C11 O5B 94.4(14) 6_556 .
Sm1 O6 C11 C8 -47.7(7) 6_556 .
C9 C8 C11 O6 -4.6(8) . .
N4 C8 C11 O6 180.0(4) . .
C9 C8 C11 O5 165.8(7) . .
N4 C8 C11 O5 -9.5(8) . .
C9 C8 C11 O5B -151.6(12) . .
N4 C8 C11 O5B 33.1(13) . .
Sm1 O7 C12 O8 -162.5(3) 6_556 .
Sm1 O7 C12 C9 18.5(6) 6_556 .
Sm1 O8 C12 O7 174.5(2) . .
Sm1 O8 C12 C9 -6.5(4) . .
C8 C9 C12 O7 12.1(6) . .
N3 C9 C12 O7 -171.8(3) . .
C8 C9 C12 O8 -166.9(4) . .
N3 C9 C12 O8 9.2(4) . .
N3 C10 C13 C14 -109.7(6) . .
N4 C10 C13 C14 69.5(7) . .
